data_4073105
loop_
_publ_author_name
'Constant, Samuel'
'Frantz, Richard'
'M\"uller, Jessica'
'Bernardinelli, G\'erald'
'Lacour, J\'er\^ome'

_publ_contact_author
;
     Dr Gerald Bernardinelli
     Laboratory of X-ray Crystallography
     University of Geneva
     24, quai E. Ansermet
     CH - 1211 Geneva 4
     Switzerland
;
_publ_section_title
;
 TRISPHAT-N:&#x00A0; A Chiral Hexacoordinated Phosphate Anion with Unique
 Asymmetric Coordinating Properties
;
_journal_issue 9
_journal_name_full Organometallics
_journal_page_first 2141
_journal_paper_doi 10.1021/om070074k
_journal_volume 26
_journal_year 2007
_chemical_absolute_configuration ad
_chemical_formula_moiety
;
 (C26 H29 N2 O), (C17 H2 Cl9 N O6 P), C3 H6 O
;
_chemical_formula_sum 'C46 H37 Cl9 N3 O8 P'
_chemical_formula_weight 1109.9
_space_group_IT_number 19
_symmetry_cell_setting orthorhombic
_symmetry_space_group_name_Hall 'P 2ac 2ab'
_symmetry_space_group_name_H-M 'P 21 21 21'
_audit_conform_dict_name cif_core.dic
_audit_conform_dict_version 2.0.1
_audit_creation_date 2004-05-27
_audit_creation_method from_xtal_archive_file_using_CIFIO
_audit_update_record 2007-01-19
_cell_angle_alpha 90.00000
_cell_angle_beta 90.00000
_cell_angle_gamma 90.00000
_cell_formula_units_Z 4
_cell_length_a 11.5179(5)
_cell_length_b 19.1156(11)
_cell_length_c 23.1645(11)
_cell_measurement_reflns_used 8001
_cell_measurement_temperature 200
_cell_measurement_theta_max 25.4
_cell_measurement_theta_min 4.1
_cell_volume 5100.2(4)
_computing_cell_refinement 'CELL (Stoe & Cie, 1999)'
_computing_data_collection 'EXPOSE (Stoe & Cie, 1999)'
_computing_data_reduction 'XRED (Stoe & Cie, 1999)'
_computing_molecular_graphics xtal_gx3
_computing_publication_material xtal_CIFIO
_computing_structure_refinement xtal_CRYLSQ
_computing_structure_solution SIR97
_diffrn_detector_area_resol_mean 6
_diffrn_measured_fraction_theta_full 1.0
_diffrn_measured_fraction_theta_max 1.0
_diffrn_measurement_device_type 'Stoe Ipds'
_diffrn_measurement_method \f
_diffrn_radiation_type MoK\a
_diffrn_radiation_wavelength .71073
_diffrn_reflns_av_R_equivalents .095
_diffrn_reflns_limit_h_max 14
_diffrn_reflns_limit_h_min -14
_diffrn_reflns_limit_k_max 23
_diffrn_reflns_limit_k_min -23
_diffrn_reflns_limit_l_max 28
_diffrn_reflns_limit_l_min -28
_diffrn_reflns_number 64539
_diffrn_reflns_theta_full 25.9
_diffrn_reflns_theta_max 25.9
_diffrn_standards_decay_% 0
_exptl_absorpt_coefficient_mu .58
_exptl_absorpt_correction_T_max .9427
_exptl_absorpt_correction_T_min .8971
_exptl_absorpt_correction_type numerical
_exptl_absorpt_process_details 'XRED; Stoe & Cie, 1999'
_exptl_crystal_colour colorless
_exptl_crystal_density_diffrn 1.445
_exptl_crystal_density_meas ?
_exptl_crystal_description prism
_exptl_crystal_F_000 2264
_exptl_crystal_size_max .21
_exptl_crystal_size_mid .17
_exptl_crystal_size_min .15
_refine_diff_density_max .637
_refine_diff_density_min -.383
_refine_ls_abs_structure_details Flack_xabs_refined
_refine_ls_abs_structure_Flack -.02(9)
_refine_ls_extinction_coef .00000
_refine_ls_extinction_method none
_refine_ls_goodness_of_fit_ref 1.65(2)
_refine_ls_hydrogen_treatment mixed
_refine_ls_number_parameters 636
_refine_ls_number_reflns 4195
_refine_ls_R_factor_gt .037
_refine_ls_shift/su_max .007
_refine_ls_structure_factor_coef F
_refine_ls_weighting_details \w=1/[\s^2^(Fo)+0.0002(Fo^2^)]
_refine_ls_weighting_scheme calc
_refine_ls_wR_factor_ref .034
_reflns_Friedel_coverage .90
_reflns_number_gt 4195
_reflns_number_total 9948
_reflns_threshold_expression 'refl observed if Fo > 3.99 \s(Fo)'
_cod_data_source_file om070074ksi20070124_082118.cif
_cod_data_source_block SAMC
_cod_depositor_comments
;
The following automatic conversions were performed:

'_exptl_crystal_density_meas' value 'not_measured' was changed to '?'
- the value is perceived as not measured.

Automatic conversion script
Id: cif_fix_values 3008 2015-01-20 13:52:24Z robertas 
;
_cod_original_sg_symbol_H-M 'P 212121'
_cod_database_code 4073105

loop_
_symmetry_equiv_pos_as_xyz
+x,+y,+z
1/2-x,-y,1/2+z
1/2+x,1/2-y,-z
-x,1/2+y,1/2-z

loop_
_atom_site_label
_atom_site_fract_x
_atom_site_fract_y
_atom_site_fract_z
_atom_site_U_iso_or_equiv
_atom_site_occupancy
_atom_site_adp_type
P1a .4613(3) .67018(11) .28560(10) .0396(14) 1.00000 Uani
Cl1a .1693(3) .75139(13) .15705(11) .0739(19) 1.00000 Uani
Cl2a .0036(3) .85620(15) .22378(15) .085(3) 1.00000 Uani
Cl3a .0542(3) .89066(13) .35411(13) .0750(19) 1.00000 Uani
Cl4a .2635(3) .82013(13) .41654(10) .0599(16) 1.00000 Uani
Cl5a .2134(3) .48771(13) .35035(11) .0647(18) 1.00000 Uani
Cl6a .3213(4) .41869(14) .46176(11) .082(3) 1.00000 Uani
Cl7a .5559(4) .47709(17) .51174(12) .090(3) 1.00000 Uani
Cl8a .6879(3) .59981(14) .44549(11) .076(2) 1.00000 Uani
Cl9a .8609(4) .66017(18) .09000(14) .104(3) 1.00000 Uani
O1a .3611(6) .6964(3) .2350(3) .042(4) 1.00000 Uani
O2a .3959(6) .7218(3) .3366(3) .043(4) 1.00000 Uani
O3a .3722(6) .6007(3) .3011(3) .041(4) 1.00000 Uani
O4a .5562(6) .6445(3) .3377(3) .039(4) 1.00000 Uani
O5a .5264(6) .6195(3) .2333(3) .042(4) 1.00000 Uani
O6a .5513(6) .7377(3) .2709(3) .045(4) 1.00000 Uani
N1a .6974(9) .7713(5) .2100(4) .061(6) 1.00000 Uani
C1a .2823(9) .7401(5) .2578(4) .039(6) 1.00000 Uani
C2a .1908(10) .7700(5) .2290(4) .050(7) 1.00000 Uani
C3a .1156(9) .8154(5) .2608(5) .056(7) 1.00000 Uani
C4a .1377(9) .8305(5) .3179(5) .050(7) 1.00000 Uani
C5a .2306(9) .7991(5) .3460(4) .041(6) 1.00000 Uani
C6a .3011(9) .7545(5) .3160(4) .038(6) 1.00000 Uani
C7a .4065(9) .5679(5) .3505(4) .036(6) 1.00000 Uani
C8a .3427(10) .5158(5) .3780(4) .049(7) 1.00000 Uani
C9a .3919(12) .4865(5) .4284(5) .058(8) 1.00000 Uani
C10a .4974(12) .5117(6) .4491(4) .062(8) 1.00000 Uani
C11a .5572(10) .5664(5) .4206(4) .053(7) 1.00000 Uani
C12a .5092(10) .5922(5) .3706(4) .045(7) 1.00000 Uani
C13a .6125(9) .6560(5) .2064(4) .041(6) 1.00000 Uani
C14a .6824(10) .6338(5) .1621(4) .057(7) 1.00000 Uani
C15a .7637(9) .6845(7) .1433(4) .061(7) 1.00000 Uani
C16a .7662(12) .7503(6) .1670(5) .070(9) 1.00000 Uani
C17a .6241(10) .7236(5) .2279(5) .045(7) 1.00000 Uani
O1b .6221(6) .8681(3) .4610(3) .041(4) 1.00000 Uani
N1b .6243(6) .9419(3) .3462(3) .030(4) 1.00000 Uani
N2b .9976(7) .7366(4) .4836(3) .039(5) 1.00000 Uani
C1b .7264(8) .9070(4) .3776(3) .030(5) 1.00000 Uani
C2b .7901(8) .9648(4) .4113(4) .033(5) 1.00000 Uani
C3b .7575(8) 1.0377(4) .3880(4) .035(6) 1.00000 Uani
C4b .6334(9) 1.0519(4) .4058(4) .043(6) 1.00000 Uani
C5b .5548(8) .9917(4) .3856(4) .036(6) 1.00000 Uani
C6b .6761(8) .9870(4) .2981(4) .037(6) 1.00000 Uani
C7b .7648(8) 1.0388(4) .3218(4) .032(6) 1.00000 Uani
C8b .8849(10) 1.0265(5) .2991(4) .047(7) 1.00000 Uani
C9b .9639(11) 1.0734(6) .2965(6) .082(9) 1.00000 Uani
C10b .5431(8) .8876(4) .3207(4) .035(5) 1.00000 Uani
C11b .4564(9) .9140(5) .2774(5) .044(7) 1.00000 Uani
C12b .3507(10) .9442(5) .2938(5) .054(7) 1.00000 Uani
C13b .2746(11) .9667(6) .2518(8) .085(10) 1.00000 Uani
C14b .3004(16) .9565(8) .1948(8) .093(12) 1.00000 Uani
C15b .3995(14) .9269(8) .1781(6) .079(10) 1.00000 Uani
C16b .4773(9) .9047(5) .2178(5) .053(7) 1.00000 Uani
C17b .6935(7) .8433(4) .4148(4) .029(5) 1.00000 Uani
C18b .8030(8) .8072(4) .4374(4) .029(5) 1.00000 Uani
C19b .8446(8) .8212(4) .4918(4) .035(6) 1.00000 Uani
C20b .9403(9) .7845(5) .5127(4) .039(6) 1.00000 Uani
C21b .9619(9) .7244(4) .4282(4) .037(6) 1.00000 Uani
C22b 1.0258(9) .6738(5) .3959(4) .051(6) 1.00000 Uani
C23b .9938(10) .6583(5) .3405(5) .057(7) 1.00000 Uani
C24b .8991(11) .6920(6) .3154(4) .059(7) 1.00000 Uani
C25b .8330(8) .7407(4) .3455(4) .041(6) 1.00000 Uani
C26b .8632(8) .7578(4) .4032(4) .031(5) 1.00000 Uani
O1c .546(4) .271(2) .4171(17) .117(14) .25000 Uiso
C1c .569(3) .2339(17) .4620(14) .055(11) .25000 Uiso
C2c .473(5) .193(4) .491(3) .13(3) .25000 Uiso
C3c .684(4) .2117(19) .4696(16) .066(12) .25000 Uiso
O1d -.134(3) .4613(14) .5346(11) .054(9) .25000 Uiso
C1d -.110(3) .4570(12) .4852(10) .016(8) .25000 Uiso
C2d -.088(8) .385(3) .460(3) .20(4) .25000 Uiso
C3d -.048(4) .515(2) .4579(15) .059(12) .25000 Uiso
O1e -.122(4) .2453(17) .4857(14) .111(12) .25000 Uiso
C1e -.050(4) .2772(16) .5100(18) .089(19) .25000 Uiso
C2e -.045(5) .351(3) .499(3) .102(18) .25000 Uiso
C3e .008(4) .248(3) .5607(17) .061(13) .25000 Uiso
O1f -.199(4) .4013(17) .4519(14) .106(11) .25000 Uiso
C1f -.119(5) .430(4) .4781(13) .18(4) .25000 Uiso
C2f -.042(4) .475(3) .4473(16) .063(12) .25000 Uiso
C3f -.121(5) .433(3) .5412(17) .074(18) .25000 Uiso
H14a .67643 .58674 .14529 .05000 1.00000 Uiso
H16a .81231 .79236 .15954 .05000 1.00000 Uiso
H01b .595(7) .831(3) .481(3) .05000 1.00000 Uiso
H1b .77830 .88604 .34895 .05000 1.00000 Uiso
H21b .76896 .96181 .45216 .05000 1.00000 Uiso
H22b .87420 .95816 .40716 .05000 1.00000 Uiso
H3b .81049 1.07248 .40416 .05000 1.00000 Uiso
H41b .62813 1.05658 .44757 .05000 1.00000 Uiso
H42b .60680 1.09542 .38730 .05000 1.00000 Uiso
H51b .52781 .96574 .41971 .05000 1.00000 Uiso
H52b .48862 1.01044 .36465 .05000 1.00000 Uiso
H61b .71314 .95652 .26972 .05000 1.00000 Uiso
H62b .61261 1.01307 .27950 .05000 1.00000 Uiso
H7b .74698 1.08609 .30795 .05000 1.00000 Uiso
H8b .90535 .97971 .28512 .05000 1.00000 Uiso
H91b 1.04333 1.06607 .28119 .05000 1.00000 Uiso
H92b .94527 1.12101 .30980 .05000 1.00000 Uiso
H101b .59119 .85212 .30145 .05000 1.00000 Uiso
H102b .50046 .86610 .35248 .05000 1.00000 Uiso
H12b .32969 .94957 .33441 .05000 1.00000 Uiso
H13b .20212 .98980 .26302 .05000 1.00000 Uiso
H14b .24492 .97104 .16545 .05000 1.00000 Uiso
H15b .41665 .92105 .13673 .05000 1.00000 Uiso
H16b .54848 .88208 .20493 .05000 1.00000 Uiso
H17b .65060 .80885 .39242 .05000 1.00000 Uiso
H19b .80683 .85698 .51558 .05000 1.00000 Uiso
H20b .96738 .79518 .55178 .05000 1.00000 Uiso
H022b 1.09196 .64938 .41304 .05000 1.00000 Uiso
H23b 1.03725 .62383 .31789 .05000 1.00000 Uiso
H24b .87868 .68085 .27521 .05000 1.00000 Uiso
H25b .76663 .76310 .32684 .05000 1.00000 Uiso
H21c .47815 .14690 .47912 .05000 .25000 Uiso
H22c .49235 .19655 .53429 .05000 .25000 Uiso
H23c .39501 .21164 .48798 .05000 .25000 Uiso
H31c .70180 .21248 .51120 .05000 .25000 Uiso
H32c .68761 .16283 .45603 .05000 .25000 Uiso
H33c .74646 .23704 .45006 .05000 .25000 Uiso
H21d -.10713 .38702 .41846 .05000 .25000 Uiso
H22d .00147 .37883 .46102 .05000 .25000 Uiso
H23d -.12041 .34617 .47755 .05000 .25000 Uiso
H31d .03166 .50958 .45910 .05000 .25000 Uiso
H32d -.07693 .51777 .41654 .05000 .25000 Uiso
H33d -.06922 .56300 .47368 .05000 .25000 Uiso
H21e -.05906 .37895 .53222 .05000 .25000 Uiso
H22e .04063 .35699 .48764 .05000 .25000 Uiso
H23e -.08644 .37175 .46597 .05000 .25000 Uiso
H31e .09154 .25406 .55032 .05000 .25000 Uiso
H32e -.00815 .27602 .59490 .05000 .25000 Uiso
H33e -.00135 .19915 .57091 .05000 .25000 Uiso
H21f -.05880 .52357 .45908 .05000 .25000 Uiso
H22f .03682 .46290 .46154 .05000 .25000 Uiso
H23f -.04000 .47340 .40594 .05000 .25000 Uiso
H31f -.04458 .42190 .55521 .05000 .25000 Uiso
H32f -.14019 .48257 .55274 .05000 .25000 Uiso
H33f -.17726 .40420 .56294 .05000 .25000 Uiso

loop_
_atom_site_aniso_label
_atom_site_aniso_U_11
_atom_site_aniso_U_22
_atom_site_aniso_U_33
_atom_site_aniso_U_12
_atom_site_aniso_U_13
_atom_site_aniso_U_23
P1a .0531(19) .0307(12) .0351(13) .0001(13) -.0077(13) -.0083(11)
Cl1a .101(3) .0639(16) .0571(16) -.0061(16) -.0445(17) .0058(14)
Cl2a .065(3) .0725(18) .118(3) .0091(17) -.0434(19) .0099(18)
Cl3a .057(2) .0654(16) .102(3) .0210(16) .0170(18) .0060(16)
Cl4a .081(3) .0563(15) .0420(13) .0165(15) .0093(14) -.0036(12)
Cl5a .068(3) .0738(17) .0519(15) -.0129(16) .0118(15) .0006(14)
Cl6a .128(3) .0660(17) .0521(16) .0052(18) .0288(18) .0126(14)
Cl7a .114(3) .105(3) .0501(16) .038(3) -.0069(17) .0226(16)
Cl8a .083(3) .0806(18) .0640(17) .0169(18) -.0326(16) -.0060(15)
Cl9a .101(3) .123(3) .088(3) -.023(3) .037(3) -.034(3)
O1a .058(5) .034(4) .035(4) .009(4) -.010(4) -.004(3)
O2a .058(5) .039(4) .033(4) .014(4) -.013(4) -.007(3)
O3a .050(5) .037(4) .036(4) -.001(3) -.003(3) -.004(3)
O4a .050(5) .031(3) .035(4) .006(3) -.010(3) -.006(3)
O5a .056(5) .035(4) .036(4) -.002(4) .008(4) -.011(3)
O6a .058(5) .035(4) .042(4) -.001(4) -.001(4) -.008(3)
N1a .074(7) .059(6) .050(6) -.015(6) -.009(5) -.009(5)
C1a .057(8) .021(5) .041(6) -.005(5) -.013(6) .005(5)
C2a .051(8) .047(6) .052(6) -.012(6) -.021(6) .013(5)
C3a .038(7) .041(6) .089(8) .002(6) -.025(7) .016(6)
C4a .050(8) .038(6) .061(7) .000(6) -.005(6) .003(5)
C5a .045(7) .037(5) .042(5) -.006(5) -.005(6) -.001(5)
C6a .052(8) .025(5) .036(6) -.003(5) -.006(5) .001(5)
C7a .050(8) .039(5) .020(5) .011(5) -.002(5) -.008(5)
C8a .064(8) .055(6) .028(5) .011(6) .006(5) -.014(5)
C9a .080(9) .046(6) .048(7) .004(7) .018(7) .002(5)
C10a .094(11) .054(7) .038(6) .034(7) .004(7) -.000(6)
C11a .072(8) .044(6) .042(6) .022(6) -.010(6) -.014(5)
C12a .071(9) .036(6) .027(5) .023(6) -.009(6) -.013(5)
C13a .044(7) .041(6) .038(6) .004(6) -.004(5) -.000(5)
C14a .061(8) .067(7) .043(6) .010(7) .004(6) -.014(6)
C15a .048(8) .089(8) .045(6) -.003(7) .013(6) -.005(6)
C16a .103(11) .050(7) .056(7) -.013(7) -.011(8) -.003(6)
C17a .054(8) .034(6) .048(7) -.006(6) -.018(6) .003(5)
O1b .047(5) .035(4) .041(4) .006(4) .015(4) .002(3)
N1b .034(5) .025(4) .030(4) -.005(4) -.002(4) .007(4)
N2b .055(6) .030(4) .032(5) .005(4) -.011(4) .004(4)
C1b .029(6) .026(5) .036(5) .011(5) .008(4) .004(4)
C2b .036(7) .030(5) .031(5) -.002(5) .008(5) .005(4)
C3b .039(7) .025(5) .041(5) -.002(5) -.001(5) .000(4)
C4b .054(8) .027(5) .049(6) .011(5) .000(6) -.003(5)
C5b .034(6) .032(5) .042(5) .006(5) .005(5) -.004(4)
C6b .044(7) .028(5) .037(5) -.000(5) -.011(5) .010(4)
C7b .038(7) .029(5) .031(5) -.002(5) -.008(5) .002(4)
C8b .051(8) .050(6) .040(6) -.007(6) .001(5) .022(5)
C9b .050(9) .058(7) .137(11) .001(7) .026(8) .010(8)
C10b .045(7) .022(5) .039(5) -.004(5) -.012(5) .004(4)
C11b .035(7) .030(5) .067(7) -.012(5) -.007(6) .013(5)
C12b .037(8) .050(7) .075(8) -.012(6) -.016(6) -.003(6)
C13b .047(10) .070(9) .138(13) -.007(7) -.022(9) .018(9)
C14b .080(13) .100(10) .100(11) -.042(10) -.054(10) .054(9)
C15b .058(10) .101(10) .079(9) -.037(9) -.020(8) .044(8)
C16b .053(8) .052(6) .053(7) -.025(6) -.013(6) .020(6)
C17b .028(6) .026(5) .034(5) -.004(4) .008(5) .008(4)
C18b .037(6) .019(4) .029(5) -.003(5) .005(5) .002(4)
C19b .051(7) .024(5) .029(5) .005(5) .004(5) .003(4)
C20b .050(7) .037(5) .031(5) -.003(6) -.005(5) .006(5)
C21b .047(7) .031(5) .032(5) -.002(5) -.000(5) .005(4)
C22b .054(8) .051(6) .047(6) .022(6) -.012(5) -.002(5)
C23b .070(9) .051(6) .051(7) .025(6) -.006(6) -.018(5)
C24b .082(10) .059(7) .035(6) .013(7) -.009(6) -.019(5)
C25b .049(7) .033(5) .040(6) .015(5) -.004(5) -.003(5)
C26b .035(6) .025(5) .034(5) .000(5) -.001(5) .007(4)

loop_
_atom_type_symbol
_atom_type_scat_source
_atom_type_scat_dispersion_real
_atom_type_scat_dispersion_imag
C Int._Tables_Vol_IV_Tables_2.2B_and_2.3.1 .002 .002
H Int._Tables_Vol_IV_Tables_2.2B_and_2.3.1 0 0
N Int._Tables_Vol_IV_Tables_2.2B_and_2.3.1 .004 .003
O Int._Tables_Vol_IV_Tables_2.2B_and_2.3.1 .008 .006
P Int._Tables_Vol_IV_Tables_2.2B_and_2.3.1 .09 .095
Cl Int._Tables_Vol_IV_Tables_2.2B_and_2.3.1 .132 .159

loop_
_geom_angle_atom_site_label_1
_geom_angle_atom_site_label_2
_geom_angle_atom_site_label_3
_geom_angle
O1a P1a O2a 90.4(3)
O1a P1a O3a 88.1(3)
O1a P1a O4a 177.7(4)
O1a P1a O5a 88.6(3)
O1a P1a O6a 92.9(3)
O2a P1a O3a 92.3(3)
O2a P1a O4a 87.7(3)
O2a P1a O5a 178.8(3)
O2a P1a O6a 88.2(3)
O3a P1a O4a 90.7(3)
O3a P1a O5a 88.4(3)
O3a P1a O6a 178.9(4)
O4a P1a O5a 93.3(3)
O4a P1a O6a 88.2(3)
O5a P1a O6a 91.2(3)
P1a O1a C1a 111.5(5)
P1a O2a C6a 112.3(5)
P1a O3a C7a 111.0(6)
P1a O4a C12a 110.6(6)
P1a O5a C13a 110.5(5)
P1a O6a C17a 112.5(6)
C16a N1a C17a 114.2(9)
O1a C1a C2a 125.9(8)
O1a C1a C6a 113.5(8)
C2a C1a C6a 120.5(9)
Cl1a C2a C1a 119.7(8)
Cl1a C2a C3a 122.5(8)
C1a C2a C3a 117.8(9)
Cl2a C3a C2a 117.9(9)
Cl2a C3a C4a 121.2(8)
C2a C3a C4a 120.7(10)
Cl3a C4a C3a 120.4(8)
Cl3a C4a C5a 119.5(8)
C3a C4a C5a 120.1(9)
Cl4a C5a C4a 120.8(7)
Cl4a C5a C6a 119.7(8)
C4a C5a C6a 119.3(9)
O2a C6a C1a 112.1(8)
O2a C6a C5a 126.3(8)
C1a C6a C5a 121.5(9)
O3a C7a C8a 124.1(9)
O3a C7a C12a 112.6(8)
C8a C7a C12a 123.3(8)
Cl5a C8a C7a 120.9(7)
Cl5a C8a C9a 122.3(8)
C7a C8a C9a 116.8(10)
Cl6a C9a C8a 118.8(9)
Cl6a C9a C10a 121.3(8)
C8a C9a C10a 119.8(10)
Cl7a C10a C9a 119.7(8)
Cl7a C10a C11a 119.0(9)
C9a C10a C11a 121.3(10)
Cl8a C11a C10a 122.6(8)
Cl8a C11a C12a 119.9(8)
C10a C11a C12a 117.5(10)
O4a C12a C7a 113.8(8)
O4a C12a C11a 124.9(9)
C7a C12a C11a 121.3(9)
O5a C13a C14a 127.6(8)
O5a C13a C17a 112.5(8)
C14a C13a C17a 119.9(9)
C13a C14a C15a 114.0(9)
Cl9a C15a C14a 117.7(9)
Cl9a C15a C16a 121.1(9)
C14a C15a C16a 121.2(10)
N1a C16a C15a 124.1(11)
O6a C17a N1a 120.2(8)
O6a C17a C13a 113.3(9)
N1a C17a C13a 126.5(10)
C17b O1b H01b 109(5)
C1b N1b C5b 112.6(6)
C1b N1b C6b 107.0(6)
C1b N1b C10b 111.1(6)
C5b N1b C6b 106.6(6)
C5b N1b C10b 109.5(6)
C6b N1b C10b 110.0(6)
C20b N2b C21b 116.6(8)
N1b C1b C2b 107.1(6)
N1b C1b C17b 114.8(7)
C2b C1b C17b 113.7(6)
C1b C2b C3b 110.9(7)
C2b C3b C4b 107.3(7)
C2b C3b C7b 110.3(6)
C4b C3b C7b 108.8(7)
C3b C4b C5b 109.8(7)
N1b C5b C4b 109.7(7)
N1b C6b C7b 111.4(6)
C3b C7b C6b 108.3(7)
C3b C7b C8b 113.5(8)
C6b C7b C8b 113.1(7)
C7b C8b C9b 124.4(9)
N1b C10b C11b 116.1(6)
C10b C11b C12b 122.4(9)
C10b C11b C16b 119.8(9)
C12b C11b C16b 117.7(9)
C11b C12b C13b 119.4(11)
C12b C13b C14b 119.9(13)
C13b C14b C15b 121.8(15)
C14b C15b C16b 120.3(12)
C11b C16b C15b 120.9(10)
O1b C17b C1b 107.4(6)
O1b C17b C18b 111.7(6)
C1b C17b C18b 110.2(7)
C17b C18b C19b 120.8(7)
C17b C18b C26b 121.0(7)
C19b C18b C26b 118.2(8)
C18b C19b C20b 119.8(8)
N2b C20b C19b 124.7(8)
N2b C21b C22b 116.8(8)
N2b C21b C26b 123.0(8)
C22b C21b C26b 120.1(8)
C21b C22b C23b 119.9(9)
C22b C23b C24b 120.2(9)
C23b C24b C25b 121.9(9)
C24b C25b C26b 119.5(8)
C18b C26b C21b 117.5(7)
C18b C26b C25b 124.1(8)
C21b C26b C25b 118.4(7)
O1c C1c C2c 120(4)
O1c C1c C3c 118(4)
C2c C1c C3c 118(4)
O1d C1d C2d 118(4)
O1d C1d C3d 119(3)
C2d C1d C3d 116(4)
O1e C1e C2e 117(4)
O1e C1e C3e 121(4)
C2e C1e C3e 120(4)
O1f C1f C2f 119(4)
O1f C1f C3f 120(5)
C2f C1f C3f 119(5)

loop_
_geom_bond_atom_site_label_1
_geom_bond_atom_site_label_2
_geom_bond_distance
P1a O1a 1.720(7)
P1a O2a 1.713(6)
P1a O3a 1.716(6)
P1a O4a 1.701(6)
P1a O5a 1.723(6)
P1a O6a 1.690(7)
Cl1a C2a 1.721(10)
Cl2a C3a 1.734(11)
Cl3a C4a 1.718(10)
Cl4a C5a 1.725(9)
Cl5a C8a 1.708(11)
Cl6a C9a 1.715(11)
Cl7a C10a 1.731(11)
Cl8a C11a 1.734(11)
Cl9a C15a 1.730(11)
O1a C1a 1.342(11)
O2a C6a 1.346(12)
O3a C7a 1.364(10)
O4a C12a 1.370(11)
O5a C13a 1.362(11)
O6a C17a 1.329(12)
N1a C16a 1.335(15)
N1a C17a 1.311(14)
C1a C2a 1.372(14)
C1a C6a 1.394(12)
C2a C3a 1.431(15)
C3a C4a 1.378(15)
C4a C5a 1.388(14)
C5a C6a 1.367(13)
C7a C8a 1.392(13)
C7a C12a 1.354(14)
C8a C9a 1.413(14)
C9a C10a 1.393(18)
C10a C11a 1.416(15)
C11a C12a 1.373(13)
C13a C14a 1.372(13)
C13a C17a 1.391(13)
C14a C15a 1.416(15)
C15a C16a 1.373(16)
O1b C17b 1.429(10)
O1b H01b .91(6)
N1b C1b 1.536(10)
N1b C5b 1.542(10)
N1b C6b 1.530(10)
N1b C10b 1.517(10)
N2b C20b 1.314(11)
N2b C21b 1.369(11)
C1b C2b 1.538(11)
C1b C17b 1.539(10)
C2b C3b 1.541(11)
C3b C4b 1.512(14)
C3b C7b 1.537(11)
C4b C5b 1.537(12)
C6b C7b 1.525(12)
C7b C8b 1.498(14)
C8b C9b 1.279(16)
C10b C11b 1.503(13)
C11b C12b 1.401(15)
C11b C16b 1.411(14)
C12b C13b 1.377(18)
C13b C14b 1.37(3)
C14b C15b 1.33(3)
C15b C16b 1.353(17)
C17b C18b 1.531(12)
C18b C19b 1.374(11)
C18b C26b 1.414(11)
C19b C20b 1.394(13)
C21b C22b 1.429(13)
C21b C26b 1.426(13)
C22b C23b 1.367(13)
C23b C24b 1.393(15)
C24b C25b 1.390(13)
C25b C26b 1.417(12)
O1c C1c 1.29(5)
C1c C2c 1.51(7)
C1c C3c 1.41(5)
O1d C1d 1.18(4)
C1d C2d 1.51(6)
C1d C3d 1.46(5)
O1e C1e 1.17(6)
C1e C2e 1.44(6)
C1e C3e 1.46(6)
O1f C1f 1.22(6)
C1f C2f 1.42(7)
C1f C3f 1.46(5)

loop_
_geom_hbond_atom_site_label_D
_geom_hbond_atom_site_label_H
_geom_hbond_atom_site_label_A
_geom_hbond_site_symmetry_A
_geom_hbond_distance_DH
_geom_hbond_distance_HA
_geom_hbond_distance_DA
_geom_hbond_angle_DHA
O1b H01b N2b 3_466 0.91(6) 1.89(6) 2.776(9) 163(7)

loop_
_geom_torsion_atom_site_label_1
_geom_torsion_atom_site_label_2
_geom_torsion_atom_site_label_3
_geom_torsion_atom_site_label_4
_geom_torsion
O2a P1a O1a C1a -1.8(6)
O3a P1a O1a C1a 90.5(6)
O5a P1a O1a C1a 178.9(6)
O6a P1a O1a C1a -90.0(6)
O1a P1a O2a C6a 2.2(6)
O3a P1a O2a C6a -85.9(6)
O4a P1a O2a C6a -176.6(6)
O6a P1a O2a C6a 95.1(6)
O1a P1a O3a C7a -168.0(6)
O2a P1a O3a C7a -77.6(6)
O4a P1a O3a C7a 10.1(6)
O5a P1a O3a C7a 103.4(6)
O2a P1a O4a C12a 82.5(6)
O3a P1a O4a C12a -9.8(6)
O5a P1a O4a C12a -98.2(6)
O6a P1a O4a C12a 170.7(6)
O1a P1a O5a C13a 92.2(6)
O3a P1a O5a C13a -179.6(6)
O4a P1a O5a C13a -89.0(6)
O6a P1a O5a C13a -.7(6)
O1a P1a O6a C17a -87.1(7)
O2a P1a O6a C17a -177.4(7)
O4a P1a O6a C17a 94.9(7)
O5a P1a O6a C17a 1.6(7)
P1a O1a C1a C2a -179.7(8)
P1a O1a C1a C6a .9(9)
P1a O2a C6a C1a -2.1(9)
P1a O2a C6a C5a -180.0(8)
P1a O3a C7a C8a 171.1(8)
P1a O3a C7a C12a -7.9(9)
P1a O4a C12a C7a 7.2(9)
P1a O4a C12a C11a -171.1(8)
P1a O5a C13a C14a -178.9(9)
P1a O5a C13a C17a -.4(10)
P1a O6a C17a N1a 177.9(8)
P1a O6a C17a C13a -2.2(11)
C17a N1a C16a C15a -.9(17)
C16a N1a C17a O6a 179.5(10)
C16a N1a C17a C13a -.4(16)
O1a C1a C2a Cl1a .6(14)
O1a C1a C2a C3a 179.9(9)
C6a C1a C2a Cl1a -180.0(6)
C6a C1a C2a C3a -.7(14)
O1a C1a C6a O2a .7(11)
O1a C1a C6a C5a 178.7(8)
C2a C1a C6a O2a -178.7(8)
C2a C1a C6a C5a -.7(14)
Cl1a C2a C3a Cl2a -3.4(12)
Cl1a C2a C3a C4a -178.2(8)
C1a C2a C3a Cl2a 177.3(8)
C1a C2a C3a C4a 2.6(15)
Cl2a C3a C4a Cl3a -.0(13)
Cl2a C3a C4a C5a -177.6(8)
C2a C3a C4a Cl3a 174.5(8)
C2a C3a C4a C5a -3.0(15)
Cl3a C4a C5a Cl4a -.4(12)
Cl3a C4a C5a C6a -176.0(7)
C3a C4a C5a Cl4a 177.2(8)
C3a C4a C5a C6a 1.6(14)
Cl4a C5a C6a O2a 2.3(13)
Cl4a C5a C6a C1a -175.4(7)
C4a C5a C6a O2a 178.0(9)
C4a C5a C6a C1a .3(14)
O3a C7a C8a Cl5a .9(13)
O3a C7a C8a C9a 179.0(9)
C12a C7a C8a Cl5a 179.8(8)
C12a C7a C8a C9a -2.0(14)
O3a C7a C12a O4a .5(11)
O3a C7a C12a C11a 178.8(8)
C8a C7a C12a O4a -178.6(8)
C8a C7a C12a C11a -.2(15)
Cl5a C8a C9a Cl6a 1.9(13)
Cl5a C8a C9a C10a -179.7(8)
C7a C8a C9a Cl6a -176.3(8)
C7a C8a C9a C10a 2.1(15)
Cl6a C9a C10a Cl7a -3.1(14)
Cl6a C9a C10a C11a 178.2(8)
C8a C9a C10a Cl7a 178.5(8)
C8a C9a C10a C11a -.1(16)
Cl7a C10a C11a Cl8a .7(13)
Cl7a C10a C11a C12a 179.2(8)
C9a C10a C11a Cl8a 179.3(9)
C9a C10a C11a C12a -2.1(15)
Cl8a C11a C12a O4a -.9(13)
Cl8a C11a C12a C7a -179.1(8)
C10a C11a C12a O4a -179.5(9)
C10a C11a C12a C7a 2.3(14)
O5a C13a C14a C15a 179.6(9)
C17a C13a C14a C15a 1.2(14)
O5a C13a C17a O6a 1.6(12)
O5a C13a C17a N1a -178.5(10)
C14a C13a C17a O6a -179.7(9)
C14a C13a C17a N1a .2(16)
C13a C14a C15a Cl9a 176.8(8)
C13a C14a C15a C16a -2.4(15)
Cl9a C15a C16a N1a -176.8(9)
C14a C15a C16a N1a 2.4(18)
H01b O1b C17b C1b 174(5)
H01b O1b C17b C18b -65(5)
C5b N1b C1b C2b -46.4(8)
C5b N1b C1b C17b 80.9(8)
C6b N1b C1b C2b 70.4(7)
C6b N1b C1b C17b -162.3(6)
C10b N1b C1b C2b -169.6(6)
C10b N1b C1b C17b -42.3(8)
C1b N1b C5b C4b 62.6(8)
C6b N1b C5b C4b -54.4(8)
C10b N1b C5b C4b -173.3(6)
C1b N1b C6b C7b -55.2(8)
C5b N1b C6b C7b 65.5(8)
C10b N1b C6b C7b -175.9(7)
C1b N1b C10b C11b -166.0(7)
C5b N1b C10b C11b 69.1(9)
C6b N1b C10b C11b -47.8(9)
C21b N2b C20b C19b 2.4(13)
C20b N2b C21b C22b 178.4(8)
C20b N2b C21b C26b -4.0(12)
N1b C1b C2b C3b -17.9(9)
C17b C1b C2b C3b -145.8(7)
N1b C1b C17b O1b -65.8(8)
N1b C1b C17b C18b 172.4(6)
C2b C1b C17b O1b 58.0(9)
C2b C1b C17b C18b -63.7(8)
C1b C2b C3b C4b 71.1(8)
C1b C2b C3b C7b -47.3(10)
C2b C3b C4b C5b -54.0(8)
C7b C3b C4b C5b 65.4(8)
C2b C3b C7b C6b 62.8(9)
C2b C3b C7b C8b -63.6(9)
C4b C3b C7b C6b -54.7(8)
C4b C3b C7b C8b 178.9(7)
C3b C4b C5b N1b -8.3(9)
N1b C6b C7b C3b -10.0(9)
N1b C6b C7b C8b 116.7(8)
C3b C7b C8b C9b -80.2(12)
C6b C7b C8b C9b 156.0(10)
N1b C10b C11b C12b -83.4(11)
N1b C10b C11b C16b 100.6(9)
C10b C11b C12b C13b -179.4(9)
C16b C11b C12b C13b -3.3(14)
C10b C11b C16b C15b 178.7(10)
C12b C11b C16b C15b 2.5(14)
C11b C12b C13b C14b 3.1(17)
C12b C13b C14b C15b -2(3)
C13b C14b C15b C16b 1(3)
C14b C15b C16b C11b -1.4(19)
O1b C17b C18b C19b -22.3(10)
O1b C17b C18b C26b 156.8(7)
C1b C17b C18b C19b 96.9(9)
C1b C17b C18b C26b -84.0(9)
C17b C18b C19b C20b 176.0(8)
C26b C18b C19b C20b -3.0(12)
C17b C18b C26b C21b -177.6(7)
C17b C18b C26b C25b 3.8(12)
C19b C18b C26b C21b 1.5(11)
C19b C18b C26b C25b -177.2(8)
C18b C19b C20b N2b 1.1(14)
N2b C21b C22b C23b 179.0(9)
C26b C21b C22b C23b 1.3(13)
N2b C21b C26b C18b 2.1(12)
N2b C21b C26b C25b -179.2(8)
C22b C21b C26b C18b 179.7(8)
C22b C21b C26b C25b -1.6(12)
C21b C22b C23b C24b .2(15)
C22b C23b C24b C25b -1.5(15)
C23b C24b C25b C26b 1.2(14)
C24b C25b C26b C18b 179.0(9)
C24b C25b C26b C21b .4(12)
